data_7245433
loop_
_publ_author_name
'Croitor, Lilia'
'Coropceanu, Eduard B.'
'Fonari, Marina S.'

_publ_section_title
;
 Anion--pyridine-n-oxime interplay to control metal--metal separations in
 a series of Cu(ii) coordination polymers
;
_journal_name_full CrystEngComm
_journal_paper_doi 10.1039/D2CE01000C
_journal_year 2022
_chemical_formula_moiety 'C32 H50 Cu N4 O12'
_chemical_formula_sum 'C32 H50 Cu N4 O12'
_chemical_formula_weight 746.30
_space_group_crystal_system triclinic
_space_group_IT_number 2
_space_group_name_Hall '-P 1'
_space_group_name_H-M_alt 'P -1'
_atom_sites_solution_hydrogens mixed
_atom_sites_solution_primary direct
_atom_sites_solution_secondary difmap
_audit_creation_method SHELXL-2014/7
_audit_update_record
;
2022-05-23 deposited with the CCDC.	2022-08-15 downloaded from the CCDC.
;
_cell_angle_alpha 71.752(8)
_cell_angle_beta 77.454(7)
_cell_angle_gamma 74.439(8)
_cell_formula_units_Z 1
_cell_length_a 8.2351(7)
_cell_length_b 10.7703(10)
_cell_length_c 11.2831(9)
_cell_measurement_reflns_used 1362
_cell_measurement_temperature 293(2)
_cell_measurement_theta_max 29.0983
_cell_measurement_theta_min 2.9282
_cell_volume 905.83(14)
_computing_cell_refinement
;
CrysAlisPro, Agilent Technologies,
Version 1.171.35.21b (release 03-02-2012 CrysAlis171 .NET)
(compiled Feb  3 2012,10:37:01)
;
_computing_data_collection
;
CrysAlisPro, Agilent Technologies,
Version 1.171.35.21b (release 03-02-2012 CrysAlis171 .NET)
(compiled Feb  3 2012,10:37:01)
;
_computing_data_reduction
;
CrysAlisPro, Agilent Technologies,
Version 1.171.35.21b (release 03-02-2012 CrysAlis171 .NET)
(compiled Feb  3 2012,10:37:01)
;
_computing_structure_refinement 'SHELXL-2014/7 (Sheldrick, 2014)'
_computing_structure_solution 'SHELXS-2014/7 (Sheldrick, 2014)'
_diffrn_ambient_temperature 293(2)
_diffrn_detector_area_resol_mean 15.9914
_diffrn_measured_fraction_theta_full 0.995
_diffrn_measured_fraction_theta_max 0.992
_diffrn_measurement_device_type 'Xcalibur, Eos'
_diffrn_radiation_monochromator graphite
_diffrn_radiation_source 'Enhance (Mo) X-ray Source'
_diffrn_radiation_type MoK\a
_diffrn_radiation_wavelength 0.71073
_diffrn_reflns_av_R_equivalents 0.0286
_diffrn_reflns_av_unetI/netI 0.0671
_diffrn_reflns_Laue_measured_fraction_full 0.995
_diffrn_reflns_Laue_measured_fraction_max 0.992
_diffrn_reflns_limit_h_max 7
_diffrn_reflns_limit_h_min -10
_diffrn_reflns_limit_k_max 8
_diffrn_reflns_limit_k_min -13
_diffrn_reflns_limit_l_max 13
_diffrn_reflns_limit_l_min -13
_diffrn_reflns_number 5520
_diffrn_reflns_point_group_measured_fraction_full 0.995
_diffrn_reflns_point_group_measured_fraction_max 0.992
_diffrn_reflns_theta_full 25.242
_diffrn_reflns_theta_max 25.999
_diffrn_reflns_theta_min 2.934
_exptl_absorpt_coefficient_mu 0.668
_exptl_absorpt_correction_T_max 1.00000
_exptl_absorpt_correction_T_min 0.93006
_exptl_absorpt_correction_type multi-scan
_exptl_absorpt_process_details
;
CrysAlisPro, Agilent Technologies,
Version 1.171.35.21b (release 03-02-2012 CrysAlis171 .NET)
(compiled Feb  3 2012,10:37:01)
Empirical absorption correction using spherical harmonics,
 implemented in SCALE3 ABSPACK scaling algorithm.
;
_exptl_crystal_colour blue
_exptl_crystal_density_diffrn 1.368
_exptl_crystal_description needle
_exptl_crystal_F_000 395
_exptl_crystal_size_max 0.40
_exptl_crystal_size_mid 0.10
_exptl_crystal_size_min 0.04
_refine_diff_density_max 0.314
_refine_diff_density_min -0.233
_refine_diff_density_rms 0.056
_refine_ls_extinction_method none
_refine_ls_goodness_of_fit_ref 1.026
_refine_ls_hydrogen_treatment mixed
_refine_ls_matrix_type full
_refine_ls_number_parameters 239
_refine_ls_number_reflns 3532
_refine_ls_number_restraints 4
_refine_ls_restrained_S_all 1.026
_refine_ls_R_factor_all 0.0742
_refine_ls_R_factor_gt 0.0524
_refine_ls_shift/su_max 0.009
_refine_ls_shift/su_mean 0.000
_refine_ls_structure_factor_coef Fsqd
_refine_ls_weighting_details 'w=1/[\s^2^(Fo^2^)+(0.0418P)^2^] where P=(Fo^2^+2Fc^2^)/3'
_refine_ls_weighting_scheme calc
_refine_ls_wR_factor_gt 0.0991
_refine_ls_wR_factor_ref 0.1104
_reflns_Friedel_coverage 0.000
_reflns_number_gt 2734
_reflns_number_total 3532
_reflns_threshold_expression 'I > 2\s(I)'
_cod_data_source_file d2ce01000c2.cif
_cod_data_source_block Comp_7_CL_2755
_cod_original_cell_volume 905.83(15)
_cod_database_code 7245433
_shelx_shelxl_version_number 2014/7
_shelx_space_group_comment
;
The symmetry employed for this shelxl refinement is uniquely defined
by the following loop, which should always be used as a source of
symmetry information in preference to the above space-group names.
They are only intended as comments.
;

loop_
_space_group_symop_operation_xyz
'x, y, z'
'-x, -y, -z'

loop_
_atom_site_label
_atom_site_type_symbol
_atom_site_fract_x
_atom_site_fract_y
_atom_site_fract_z
_atom_site_U_iso_or_equiv
_atom_site_adp_type
_atom_site_occupancy
_atom_site_site_symmetry_order
_atom_site_calc_flag
_atom_site_refinement_flags_posn
_atom_site_refinement_flags_adp
_atom_site_refinement_flags_occupancy
_atom_site_disorder_assembly
_atom_site_disorder_group
Cu1 Cu 0.0000 0.0000 0.5000 0.03772(18) Uani 1 2 d S . P . .
O1 O 0.7389(3) 0.2030(3) 0.4677(2) 0.0498(7) Uani 0.863(4) 1 d . . P A 1
H1 H 0.7467 0.1980 0.5403 0.075 Uiso 0.863(4) 1 calc R U P A 1
O1A O 0.5594(18) 0.1458(19) 0.5550(17) 0.0498(7) Uani 0.137(4) 1 d . . P A 2
H1A H 0.5045 0.0965 0.5468 0.075 Uiso 0.137(4) 1 calc R U P A 2
N2A N 0.664(3) 0.194(2) 0.435(2) 0.0429(9) Uani 0.137(4) 1 d . . P A 2
O2 O 0.0583(2) 0.0442(2) 0.63719(17) 0.0412(5) Uani 1 1 d . . . . .
O3 O -0.1872(2) 0.1738(2) 0.69225(19) 0.0596(7) Uani 1 1 d . . . . .
O4 O 0.5845(3) 0.5491(3) 0.1072(2) 0.0743(8) Uani 1 1 d D . . . .
O5 O 0.3439(3) 0.6800(3) 0.1577(2) 0.0699(8) Uani 1 1 d . . . . .
H5 H 0.2986 0.7156 0.2146 0.105 Uiso 1 1 calc R U . . .
N1 N 0.1389(3) 0.1272(2) 0.3767(2) 0.0351(6) Uani 1 1 d . . . . .
N2 N 0.5748(4) 0.1912(3) 0.4623(4) 0.0429(9) Uani 0.863(4) 1 d . . P A 1
C1 C 0.2847(3) 0.1383(3) 0.4020(2) 0.0354(7) Uani 1 1 d . . . . .
H1C H 0.3189 0.0889 0.4797 0.042 Uiso 1 1 calc R U . . .
C2 C 0.3871(3) 0.2198(3) 0.3181(3) 0.0387(7) Uani 1 1 d . . . . .
C3 C 0.3335(4) 0.2959(3) 0.2036(3) 0.0465(8) Uani 1 1 d . . . . .
H3 H 0.3992 0.3520 0.1449 0.056 Uiso 1 1 calc R U . . .
C4 C 0.1810(4) 0.2869(3) 0.1782(3) 0.0478(8) Uani 1 1 d . . . . .
H4 H 0.1418 0.3380 0.1026 0.057 Uiso 1 1 calc R U . . .
C5 C 0.0878(3) 0.2018(3) 0.2658(3) 0.0417(7) Uani 1 1 d . . . . .
H5C H -0.0142 0.1955 0.2478 0.050 Uiso 1 1 calc R U . . .
C6 C 0.5505(4) 0.2262(3) 0.3478(3) 0.0483(8) Uani 1 1 d . . . . .
H6 H 0.6348 0.2556 0.2833 0.058 Uiso 1 1 calc R U . A 1
C7 C -0.0359(4) 0.1153(3) 0.7051(3) 0.0386(7) Uani 1 1 d . . . . .
C8 C 0.0392(3) 0.1316(3) 0.8091(3) 0.0396(7) Uani 1 1 d . . . . .
H8A H 0.0393 0.2255 0.7924 0.048 Uiso 1 1 calc R U . . .
H8B H -0.0350 0.1067 0.8881 0.048 Uiso 1 1 calc R U . . .
C9 C 0.2177(3) 0.0512(3) 0.8256(3) 0.0457(8) Uani 1 1 d . . . . .
H9A H 0.2928 0.0757 0.7470 0.055 Uiso 1 1 calc R U . . .
H9B H 0.2184 -0.0431 0.8434 0.055 Uiso 1 1 calc R U . . .
C10 C 0.2866(3) 0.0720(3) 0.9307(3) 0.0447(8) Uani 1 1 d . . . . .
H10A H 0.2857 0.1663 0.9131 0.054 Uiso 1 1 calc R U . . .
H10B H 0.2118 0.0471 1.0093 0.054 Uiso 1 1 calc R U . . .
C11 C 0.4657(4) -0.0084(3) 0.9465(3) 0.0504(9) Uani 1 1 d . . . . .
H11A H 0.5409 0.0184 0.8685 0.060 Uiso 1 1 calc R U . . .
H11B H 0.4672 -0.1024 0.9615 0.060 Uiso 1 1 calc R U . . .
C12 C 0.4994(4) 0.6125(3) 0.1783(3) 0.0491(8) Uani 1 1 d . . . . .
C13 C 0.5585(3) 0.6227(3) 0.2915(3) 0.0497(8) Uani 1 1 d . . . . .
H13A H 0.4839 0.5868 0.3666 0.060 Uiso 1 1 calc R U . . .
H13B H 0.5474 0.7165 0.2848 0.060 Uiso 1 1 calc R U . . .
C14 C 0.7403(4) 0.5500(3) 0.3075(3) 0.0508(8) Uani 1 1 d . . . . .
H14A H 0.8158 0.5847 0.2325 0.061 Uiso 1 1 calc R U . . .
H14B H 0.7519 0.4556 0.3165 0.061 Uiso 1 1 calc R U . . .
C15 C 0.7935(4) 0.5659(3) 0.4219(3) 0.0526(9) Uani 1 1 d . . . . .
H15A H 0.7837 0.6603 0.4116 0.063 Uiso 1 1 calc R U . . .
H15B H 0.7155 0.5335 0.4963 0.063 Uiso 1 1 calc R U . . .
C16 C 0.9735(4) 0.4916(3) 0.4428(3) 0.0548(9) Uani 1 1 d . . . . .
H16A H 1.0515 0.5237 0.3683 0.066 Uiso 1 1 calc R U . . .
H16B H 0.9832 0.3971 0.4535 0.066 Uiso 1 1 calc R U . . .
O1W O 0.8305(4) 0.3314(3) 0.0439(3) 0.1132(12) Uani 1 1 d D . . . .
H1X H 0.823(7) 0.341(5) -0.0340(18) 0.170 Uiso 1 1 d D U . . .
H2X H 0.784(6) 0.402(3) 0.069(4) 0.170 Uiso 1 1 d D U . . .

loop_
_atom_site_aniso_label
_atom_site_aniso_U_11
_atom_site_aniso_U_22
_atom_site_aniso_U_33
_atom_site_aniso_U_23
_atom_site_aniso_U_13
_atom_site_aniso_U_12
Cu1 0.0337(3) 0.0519(4) 0.0352(3) -0.0170(2) -0.0081(2) -0.0132(2)
O1 0.0338(14) 0.0709(19) 0.0541(16) -0.0200(15) -0.0195(12) -0.0130(12)
O1A 0.0338(14) 0.0709(19) 0.0541(16) -0.0200(15) -0.0195(12) -0.0130(12)
N2A 0.0290(17) 0.058(2) 0.049(2) -0.0215(17) -0.0134(16) -0.0067(16)
O2 0.0365(11) 0.0592(15) 0.0364(11) -0.0192(11) -0.0074(8) -0.0151(10)
O3 0.0411(12) 0.0882(19) 0.0591(14) -0.0389(14) -0.0272(10) 0.0086(12)
O4 0.0665(16) 0.093(2) 0.0727(17) -0.0492(16) -0.0196(13) 0.0069(14)
O5 0.0496(14) 0.098(2) 0.0763(18) -0.0479(16) -0.0330(12) 0.0080(13)
N1 0.0327(12) 0.0447(15) 0.0321(13) -0.0125(11) -0.0102(10) -0.0083(11)
N2 0.0290(17) 0.058(2) 0.049(2) -0.0215(17) -0.0134(16) -0.0067(16)
C1 0.0373(15) 0.0410(18) 0.0306(15) -0.0093(13) -0.0101(11) -0.0092(13)
C2 0.0369(16) 0.0460(19) 0.0384(17) -0.0158(15) -0.0075(12) -0.0110(13)
C3 0.0510(18) 0.052(2) 0.0389(18) -0.0092(15) -0.0085(13) -0.0167(15)
C4 0.0548(19) 0.052(2) 0.0364(17) -0.0064(16) -0.0195(14) -0.0085(16)
C5 0.0355(15) 0.051(2) 0.0421(18) -0.0144(16) -0.0124(13) -0.0077(14)
C6 0.0474(18) 0.059(2) 0.0431(19) -0.0084(16) -0.0095(14) -0.0241(16)
C7 0.0368(16) 0.051(2) 0.0315(16) -0.0073(14) -0.0114(12) -0.0144(14)
C8 0.0382(16) 0.052(2) 0.0361(16) -0.0166(15) -0.0111(12) -0.0125(14)
C9 0.0438(17) 0.056(2) 0.0461(18) -0.0201(16) -0.0216(13) -0.0059(15)
C10 0.0447(17) 0.053(2) 0.0427(18) -0.0135(16) -0.0204(13) -0.0091(15)
C11 0.0519(19) 0.056(2) 0.052(2) -0.0169(17) -0.0302(15) -0.0041(16)
C12 0.0444(19) 0.057(2) 0.051(2) -0.0142(18) -0.0142(15) -0.0132(16)
C13 0.0438(18) 0.062(2) 0.0478(19) -0.0152(17) -0.0140(14) -0.0125(16)
C14 0.0488(19) 0.049(2) 0.059(2) -0.0120(17) -0.0221(15) -0.0083(15)
C15 0.0432(18) 0.061(2) 0.054(2) -0.0110(18) -0.0168(14) -0.0094(16)
C16 0.0499(19) 0.056(2) 0.058(2) -0.0132(18) -0.0263(15) 0.0005(16)
O1W 0.115(2) 0.125(3) 0.112(3) -0.067(2) -0.060(2) 0.030(2)

loop_
_atom_type_symbol
_atom_type_description
_atom_type_scat_dispersion_real
_atom_type_scat_dispersion_imag
_atom_type_scat_source
C C 0.0033 0.0016 'International Tables Vol C Tables 4.2.6.8 and 6.1.1.4'
H H 0.0000 0.0000 'International Tables Vol C Tables 4.2.6.8 and 6.1.1.4'
Cu Cu 0.3201 1.2651 'International Tables Vol C Tables 4.2.6.8 and 6.1.1.4'
N N 0.0061 0.0033 'International Tables Vol C Tables 4.2.6.8 and 6.1.1.4'
O O 0.0106 0.0060 'International Tables Vol C Tables 4.2.6.8 and 6.1.1.4'

loop_
_geom_angle_atom_site_label_1
_geom_angle_atom_site_label_2
_geom_angle_atom_site_label_3
_geom_angle
_geom_angle_site_symmetry_1
_geom_angle_site_symmetry_3
_geom_angle_publ_flag
O2 Cu1 O2 180.0 2_556 . ?
O2 Cu1 N1 90.96(8) 2_556 . ?
O2 Cu1 N1 89.04(8) . . ?
O2 Cu1 N1 89.04(8) 2_556 2_556 ?
O2 Cu1 N1 90.96(8) . 2_556 ?
N1 Cu1 N1 180.0 . 2_556 ?
C6 N2A O1A 102.6(17) . . ?
C7 O2 Cu1 127.65(17) . . ?
C1 N1 C5 118.3(2) . . ?
C1 N1 Cu1 121.16(17) . . ?
C5 N1 Cu1 120.57(18) . . ?
C6 N2 O1 109.5(3) . . ?
N1 C1 C2 123.0(2) . . ?
C1 C2 C3 118.3(2) . . ?
C1 C2 C6 121.5(3) . . ?
C3 C2 C6 120.2(3) . . ?
C4 C3 C2 118.9(3) . . ?
C5 C4 C3 119.3(3) . . ?
N1 C5 C4 122.3(3) . . ?
N2 C6 C2 119.4(3) . . ?
N2A C6 C2 149.5(10) . . ?
O2 C7 O3 124.4(2) . . ?
O2 C7 C8 117.4(2) . . ?
O3 C7 C8 118.2(3) . . ?
C9 C8 C7 115.7(2) . . ?
C8 C9 C10 113.4(2) . . ?
C11 C10 C9 113.2(2) . . ?
C10 C11 C11 113.8(3) . 2_657 ?
O4 C12 O5 119.5(3) . . ?
O4 C12 C13 124.2(3) . . ?
O5 C12 C13 116.3(3) . . ?
C12 C13 C14 114.5(3) . . ?
C13 C14 C15 112.1(3) . . ?
C16 C15 C14 113.6(3) . . ?
C15 C16 C16 113.3(3) . 2_766 ?

loop_
_geom_bond_atom_site_label_1
_geom_bond_atom_site_label_2
_geom_bond_distance
_geom_bond_site_symmetry_2
_geom_bond_publ_flag
Cu1 O2 1.9387(17) 2_556 ?
Cu1 O2 1.9387(17) . ?
Cu1 N1 2.019(2) . ?
Cu1 N1 2.019(2) 2_556 ?
O1 N2 1.407(4) . ?
O1A N2A 1.46(3) . ?
N2A C6 1.41(3) . ?
O2 C7 1.251(3) . ?
O3 C7 1.253(3) . ?
O4 C12 1.202(4) . ?
O5 C12 1.321(3) . ?
N1 C1 1.336(3) . ?
N1 C5 1.344(3) . ?
N2 C6 1.272(4) . ?
C1 C2 1.381(4) . ?
C2 C3 1.388(4) . ?
C2 C6 1.479(4) . ?
C3 C4 1.381(4) . ?
C4 C5 1.374(4) . ?
C7 C8 1.514(3) . ?
C8 C9 1.510(4) . ?
C9 C10 1.519(3) . ?
C10 C11 1.513(4) . ?
C11 C11 1.515(5) 2_657 ?
C12 C13 1.505(4) . ?
C13 C14 1.512(4) . ?
C14 C15 1.519(4) . ?
C15 C16 1.514(4) . ?
C16 C16 1.523(5) 2_766 ?

loop_
_geom_hbond_atom_site_label_D
_geom_hbond_atom_site_label_H
_geom_hbond_atom_site_label_A
_geom_hbond_distance_DH
_geom_hbond_distance_HA
_geom_hbond_distance_DA
_geom_hbond_angle_DHA
_geom_hbond_site_symmetry_A
O1 H1 O3 0.82 1.83 2.638(3) 167.7 1_655
O5 H5 O3 0.82 1.77 2.577(3) 166.5 2_566
C1 H1C O1A 0.93 2.59 3.159(14) 119.6 .
C13 H13B O1A 0.97 2.56 3.293(17) 132.8 2_666
O1W H1X O5 0.866(10) 2.25(3) 2.989(3) 143(5) 2_665
O1W H2X O4 0.865(10) 2.03(3) 2.826(4) 153(5) .
